data_7123122
loop_
_publ_author_name
'Pujales-Paradela, Rosa'
'Savi\'c, Tanja'
'Brandariz, Isabel'
'P\'erez-Lourido, Paulo'
'Angelovski, Goran'
'Esteban, David'
'Platas-Iglesias, Carlos'

_publ_section_title
;
 Reinforced Ni(II)-cyclam derivatives as dual 1H/19F MRI Probes
;
_journal_name_full 'Chemical Communications'
_journal_paper_doi 10.1039/C9CC01204D
_journal_year 2019
_chemical_formula_moiety 'C24 H32 F6 N5 Ni O3, C F3 O3 S, C8 H5 F6 N'
_chemical_formula_sum 'C33 H37 F15 N6 Ni O6 S'
_chemical_formula_weight 989.45
_chemical_name_systematic Ni58L
_space_group_crystal_system triclinic
_space_group_IT_number 2
_space_group_name_Hall '-P 1'
_space_group_name_H-M_alt 'P -1'
_symmetry_space_group_name_Hall '-P 1'
_symmetry_space_group_name_H-M 'P -1'
_atom_sites_solution_hydrogens mixed
_atom_sites_solution_primary iterative
_audit_creation_date 2019-01-15
_audit_creation_method
;
Olex2 1.2
(compiled 2018.05.29 svn.r3508 for OlexSys, GUI svn.r5506)
;
_audit_update_record
;
2019-01-18 deposited with the CCDC.    2019-03-08 downloaded from the CCDC.
;
_cell_angle_alpha 71.548(2)
_cell_angle_beta 88.206(2)
_cell_angle_gamma 72.064(2)
_cell_formula_units_Z 2
_cell_length_a 11.0932(7)
_cell_length_b 12.2717(8)
_cell_length_c 15.5846(9)
_cell_measurement_reflns_used 9887
_cell_measurement_temperature 100(2)
_cell_measurement_theta_max 28.12
_cell_measurement_theta_min 2.29
_cell_volume 1909.5(2)
_computing_cell_refinement 'SAINT V8.38A (?, 2016)'
_computing_data_collection 'Bruker APEX3'
_computing_data_reduction 'SAINT V8.38A (?, 2016)'
_computing_publication_material 'Olex2 (Dolomanov et al., 2009)'
_computing_structure_refinement 'SHELXL-2014/7 (Sheldrick, 2008)'
_computing_structure_solution 'SHELXT-2014/5 (Sheldrick, 2015)'
_diffrn_ambient_temperature 99.95
_diffrn_measured_fraction_theta_full 0.999
_diffrn_measured_fraction_theta_max 0.990
_diffrn_measurement_device_type 'Bruker D8 Venture Photon 100 CMOS'
_diffrn_measurement_method '\f and \w scans'
_diffrn_radiation_monochromator 'Incoatec HeliosTM multilayer optics'
_diffrn_radiation_type MoK\a
_diffrn_radiation_wavelength 0.71073
_diffrn_reflns_av_R_equivalents 0.0663
_diffrn_reflns_av_unetI/netI 0.0362
_diffrn_reflns_Laue_measured_fraction_full 0.999
_diffrn_reflns_Laue_measured_fraction_max 0.990
_diffrn_reflns_limit_h_max 14
_diffrn_reflns_limit_h_min -14
_diffrn_reflns_limit_k_max 16
_diffrn_reflns_limit_k_min -16
_diffrn_reflns_limit_l_max 20
_diffrn_reflns_limit_l_min -20
_diffrn_reflns_number 100666
_diffrn_reflns_point_group_measured_fraction_full 0.999
_diffrn_reflns_point_group_measured_fraction_max 0.990
_diffrn_reflns_theta_full 25.242
_diffrn_reflns_theta_max 28.496
_diffrn_reflns_theta_min 2.357
_diffrn_standards_number 0
_exptl_absorpt_coefficient_mu 0.690
_exptl_absorpt_correction_T_max 0.7381
_exptl_absorpt_correction_T_min 0.6930
_exptl_absorpt_correction_type multi-scan
_exptl_absorpt_process_details
;
SADABS-2016/2 (Bruker,2016/2) was used for absorption correction.
wR2(int) was 0.1652 before and 0.0854 after correction.
The Ratio of minimum to maximum transmission is 0.7604.
The \l/2 correction factor is Not present.
;
_exptl_crystal_colour colourless
_exptl_crystal_colour_primary colourless
_exptl_crystal_density_diffrn 1.721
_exptl_crystal_density_method 'not measured'
_exptl_crystal_description irregular
_exptl_crystal_F_000 1008
_exptl_crystal_size_max 0.16
_exptl_crystal_size_mid 0.15
_exptl_crystal_size_min 0.07
_refine_diff_density_max 0.813
_refine_diff_density_min -0.731
_refine_diff_density_rms 0.073
_refine_ls_extinction_method none
_refine_ls_goodness_of_fit_ref 1.038
_refine_ls_hydrogen_treatment mixed
_refine_ls_matrix_type full
_refine_ls_number_parameters 571
_refine_ls_number_reflns 9578
_refine_ls_number_restraints 0
_refine_ls_restrained_S_all 1.038
_refine_ls_R_factor_all 0.0623
_refine_ls_R_factor_gt 0.0422
_refine_ls_shift/su_max 0.001
_refine_ls_shift/su_mean 0.000
_refine_ls_structure_factor_coef Fsqd
_refine_ls_weighting_details 'w=1/[\s^2^(Fo^2^)+(0.0363P)^2^+2.3618P] where P=(Fo^2^+2Fc^2^)/3'
_refine_ls_weighting_scheme calc
_refine_ls_wR_factor_gt 0.0890
_refine_ls_wR_factor_ref 0.0957
_reflns_Friedel_coverage 0.000
_reflns_number_gt 7673
_reflns_number_total 9578
_reflns_threshold_expression 'I > 2\s(I)'
_cod_data_source_file c9cc01204d2.cif
_cod_data_source_block lv161474_1_0m
_cod_database_code 7123122
_shelx_shelxl_version_number 2018/3
_shelx_space_group_comment
;
The symmetry employed for this shelxl refinement is uniquely defined
by the following loop, which should always be used as a source of
symmetry information in preference to the above space-group names.
They are only intended as comments.
;
_shelx_estimated_absorpt_t_max 0.953
_shelx_estimated_absorpt_t_min 0.898
_olex2_refinement_description
;
1. Fixed Uiso
 At 1.2 times of:
  All C(H) groups, All C(H,H) groups
2.a Secondary CH2 refined with riding coordinates:
 C1(H1A,H1B), C2(H2A,H2B), C3(H3A,H3B), C4(H4A,H4B), C5(H5A,H5B), C6(H6A,H6B),
 C7(H7A,H7B), C8(H8A,H8B), C9(H9A,H9B), C10(H10A,H10B), C11(H11A,H11B),
 C12(H12A,H12B), C13(H13A,H13B), C15(H15A,H15B)
2.b Aromatic/amide H refined with riding coordinates:
 C18(H18), C20(H20), C22(H22), C26(H26), C28(H28), C30(H30)
;
_olex2_submission_special_instructions 'No special instructions were received'

loop_
_space_group_symop_operation_xyz
'x, y, z'
'-x, -y, -z'

loop_
_atom_site_label
_atom_site_type_symbol
_atom_site_fract_x
_atom_site_fract_y
_atom_site_fract_z
_atom_site_U_iso_or_equiv
_atom_site_adp_type
_atom_site_occupancy
_atom_site_site_symmetry_order
_atom_site_calc_flag
_atom_site_refinement_flags_posn
C1 C 0.4273(2) 0.23009(18) 0.38856(14) 0.0163(4) Uani 1 1 d .
H1A H 0.363220 0.197913 0.424344 0.020 Uiso 1 1 calc R
H1B H 0.511826 0.179709 0.419778 0.020 Uiso 1 1 calc R
C1T C 0.1268(2) 0.6996(2) 0.89421(16) 0.0239(5) Uani 1 1 d .
C2 C 0.4224(2) 0.21580(19) 0.29521(15) 0.0181(4) Uani 1 1 d .
H2A H 0.447705 0.128273 0.303163 0.022 Uiso 1 1 calc R
H2B H 0.486624 0.247931 0.259690 0.022 Uiso 1 1 calc R
C3 C 0.2946(2) 0.27744(19) 0.23931(15) 0.0174(4) Uani 1 1 d .
H3A H 0.302652 0.255849 0.182864 0.021 Uiso 1 1 calc R
H3B H 0.230694 0.243882 0.274026 0.021 Uiso 1 1 calc R
C4 C 0.1127(2) 0.45366(19) 0.17316(14) 0.0165(4) Uani 1 1 d .
H4A H 0.068300 0.396269 0.207120 0.020 Uiso 1 1 calc R
H4B H 0.114977 0.453123 0.109737 0.020 Uiso 1 1 calc R
C5 C 0.0385(2) 0.58012(19) 0.17420(14) 0.0156(4) Uani 1 1 d .
H5A H 0.072501 0.640013 0.130791 0.019 Uiso 1 1 calc R
H5B H -0.051775 0.599077 0.154747 0.019 Uiso 1 1 calc R
C6 C 0.02740(19) 0.71672(18) 0.26434(14) 0.0151(4) Uani 1 1 d .
H6A H 0.029933 0.717742 0.327517 0.018 Uiso 1 1 calc R
H6B H -0.058754 0.766818 0.235880 0.018 Uiso 1 1 calc R
C7 C 0.1230(2) 0.77532(19) 0.21354(14) 0.0170(4) Uani 1 1 d .
H7A H 0.094275 0.861548 0.209936 0.020 Uiso 1 1 calc R
H7B H 0.121235 0.772832 0.150733 0.020 Uiso 1 1 calc R
C8 C 0.2609(2) 0.71919(18) 0.25375(15) 0.0167(4) Uani 1 1 d .
H8A H 0.310905 0.770380 0.218560 0.020 Uiso 1 1 calc R
H8B H 0.263059 0.721093 0.316707 0.020 Uiso 1 1 calc R
C9 C 0.44993(19) 0.54650(19) 0.30840(15) 0.0164(4) Uani 1 1 d .
H9A H 0.440268 0.574728 0.361870 0.020 Uiso 1 1 calc R
H9B H 0.511477 0.579998 0.270345 0.020 Uiso 1 1 calc R
C10 C 0.50102(19) 0.40940(19) 0.33977(15) 0.0159(4) Uani 1 1 d .
H10A H 0.523610 0.381361 0.286672 0.019 Uiso 1 1 calc R
H10B H 0.578895 0.381439 0.380457 0.019 Uiso 1 1 calc R
C11 C 0.3380(2) 0.58583(19) 0.16155(14) 0.0172(4) Uani 1 1 d .
H11A H 0.420618 0.596076 0.141636 0.021 Uiso 1 1 calc R
H11B H 0.270243 0.654158 0.120482 0.021 Uiso 1 1 calc R
C12 C 0.3310(2) 0.46755(19) 0.15160(14) 0.0160(4) Uani 1 1 d .
H12A H 0.301163 0.483438 0.088294 0.019 Uiso 1 1 calc R
H12B H 0.417633 0.408510 0.162950 0.019 Uiso 1 1 calc R
C13 C 0.4018(2) 0.35906(19) 0.48340(14) 0.0173(4) Uani 1 1 d .
H13A H 0.486964 0.355826 0.503440 0.021 Uiso 1 1 calc R
H13B H 0.383996 0.285750 0.523093 0.021 Uiso 1 1 calc R
C14 C 0.30319(19) 0.47074(18) 0.49584(14) 0.0140(4) Uani 1 1 d .
C15 C -0.04576(19) 0.54239(18) 0.32503(14) 0.0156(4) Uani 1 1 d .
H15A H -0.119399 0.551348 0.286142 0.019 Uiso 1 1 calc R
H15B H -0.076923 0.591485 0.365547 0.019 Uiso 1 1 calc R
C16 C 0.01059(19) 0.41044(18) 0.38213(13) 0.0131(4) Uani 1 1 d .
C17 C -0.04602(19) 0.24365(18) 0.49209(13) 0.0139(4) Uani 1 1 d .
C18 C -0.15000(19) 0.20388(18) 0.52091(14) 0.0149(4) Uani 1 1 d .
H18 H -0.233030 0.252555 0.494678 0.018 Uiso 1 1 calc R
C19 C -0.1320(2) 0.09324(19) 0.58788(14) 0.0164(4) Uani 1 1 d .
C20 C -0.0116(2) 0.02022(19) 0.62685(14) 0.0175(4) Uani 1 1 d .
H20 H 0.000520 -0.056143 0.672007 0.021 Uiso 1 1 calc R
C21 C 0.0908(2) 0.06150(19) 0.59821(14) 0.0175(4) Uani 1 1 d .
C22 C 0.0755(2) 0.17228(19) 0.53139(14) 0.0164(4) Uani 1 1 d .
H22 H 0.146858 0.198937 0.512793 0.020 Uiso 1 1 calc R
C23 C -0.2435(2) 0.04989(19) 0.61876(15) 0.0190(4) Uani 1 1 d .
C24 C 0.2202(2) -0.0148(2) 0.64340(16) 0.0232(5) Uani 1 1 d .
C25 C 0.4565(2) 0.8004(2) 0.01000(15) 0.0195(4) Uani 1 1 d .
C26 C 0.5336(2) 0.79774(19) 0.08111(14) 0.0176(4) Uani 1 1 d .
H26 H 0.613647 0.736703 0.099395 0.021 Uiso 1 1 calc R
C27 C 0.4930(2) 0.88377(19) 0.12450(14) 0.0170(4) Uani 1 1 d .
C28 C 0.3767(2) 0.97400(19) 0.10000(15) 0.0193(4) Uani 1 1 d .
H28 H 0.350130 1.033006 0.129924 0.023 Uiso 1 1 calc R
C29 C 0.3000(2) 0.9758(2) 0.03032(15) 0.0202(5) Uani 1 1 d .
C30 C 0.3382(2) 0.8910(2) -0.01422(15) 0.0212(5) Uani 1 1 d .
H30 H 0.283976 0.894177 -0.061546 0.025 Uiso 1 1 calc R
C31 C 0.5744(2) 0.8749(2) 0.20308(16) 0.0235(5) Uani 1 1 d .
C32 C 0.1723(2) 1.0710(2) 0.00604(18) 0.0309(6) Uani 1 1 d .
N1 N 0.40404(16) 0.35665(15) 0.38880(11) 0.0133(3) Uani 1 1 d .
N2 N 0.24538(16) 0.41216(15) 0.21407(11) 0.0137(3) Uani 1 1 d .
N3 N 0.04779(15) 0.58923(15) 0.26678(11) 0.0120(3) Uani 1 1 d .
N4 N 0.32440(16) 0.59235(15) 0.25515(11) 0.0138(3) Uani 1 1 d .
N5 N -0.07279(17) 0.35918(16) 0.42596(11) 0.0129(3) Uani 1 1 d .
N6 N 0.4984(2) 0.7183(2) -0.03544(16) 0.0285(5) Uani 1 1 d .
O1 O 0.21516(13) 0.53277(13) 0.43317(9) 0.0145(3) Uani 1 1 d .
O1T O 0.35136(18) 0.6336(2) 0.84639(15) 0.0490(6) Uani 1 1 d .
O2 O 0.31264(14) 0.49121(13) 0.56808(10) 0.0178(3) Uani 1 1 d .
O2T O 0.2616(3) 0.47814(18) 0.93074(14) 0.0562(7) Uani 1 1 d .
O3 O 0.12713(13) 0.35806(12) 0.38807(10) 0.0145(3) Uani 1 1 d .
O3T O 0.18890(19) 0.5908(2) 0.77488(13) 0.0419(5) Uani 1 1 d .
F1 F -0.35387(14) 0.13748(14) 0.59395(13) 0.0460(5) Uani 1 1 d .
F1T F 0.02686(18) 0.6645(2) 0.92144(17) 0.0751(8) Uani 1 1 d .
F2 F -0.24975(17) -0.03641(16) 0.58636(13) 0.0469(5) Uani 1 1 d .
F2T F 0.0887(2) 0.80444(19) 0.83062(12) 0.0848(9) Uani 1 1 d .
F3 F -0.23886(15) 0.00312(16) 0.70835(10) 0.0405(4) Uani 1 1 d .
F3T F 0.16940(14) 0.71787(14) 0.96510(10) 0.0328(3) Uani 1 1 d .
F4 F 0.25235(14) -0.12706(13) 0.63816(12) 0.0385(4) Uani 1 1 d .
F5 F 0.22628(15) -0.02716(16) 0.73133(10) 0.0403(4) Uani 1 1 d .
F6 F 0.31200(13) 0.03155(14) 0.60726(11) 0.0366(4) Uani 1 1 d .
F7 F 0.55623(19) 0.79732(18) 0.27966(10) 0.0532(5) Uani 1 1 d .
F8 F 0.69698(14) 0.84146(17) 0.19100(11) 0.0436(4) Uani 1 1 d .
F9 F 0.54824(17) 0.98053(16) 0.21841(13) 0.0513(5) Uani 1 1 d .
F10 F 0.18013(16) 1.18225(14) -0.01428(13) 0.0496(5) Uani 1 1 d .
F11 F 0.09666(14) 1.05789(15) 0.07428(12) 0.0467(5) Uani 1 1 d .
F12 F 0.11032(16) 1.06971(18) -0.06579(13) 0.0559(5) Uani 1 1 d .
S1T S 0.24610(5) 0.58767(6) 0.85683(4) 0.02384(13) Uani 1 1 d .
Ni1 Ni 0.22878(2) 0.47403(2) 0.32443(2) 0.00938(7) Uani 1 1 d .
H5 H -0.146(3) 0.400(3) 0.4213(18) 0.027(7) Uiso 1 1 d .
H6C H 0.444(3) 0.707(3) -0.066(2) 0.042(9) Uiso 1 1 d .
H6D H 0.561(3) 0.657(3) -0.0082(19) 0.027(7) Uiso 1 1 d .

loop_
_atom_site_aniso_label
_atom_site_aniso_U_11
_atom_site_aniso_U_22
_atom_site_aniso_U_33
_atom_site_aniso_U_23
_atom_site_aniso_U_13
_atom_site_aniso_U_12
C1 0.0141(10) 0.0113(10) 0.0212(11) -0.0045(8) 0.0023(8) -0.0015(8)
C1T 0.0191(11) 0.0322(13) 0.0208(11) -0.0100(10) -0.0020(9) -0.0066(10)
C2 0.0177(10) 0.0135(10) 0.0241(11) -0.0098(9) 0.0036(8) -0.0027(8)
C3 0.0209(11) 0.0148(10) 0.0201(11) -0.0096(8) 0.0025(8) -0.0067(8)
C4 0.0164(10) 0.0211(11) 0.0150(10) -0.0082(8) -0.0012(8) -0.0073(8)
C5 0.0151(10) 0.0181(10) 0.0127(10) -0.0030(8) -0.0023(8) -0.0058(8)
C6 0.0155(10) 0.0102(9) 0.0173(10) -0.0030(8) -0.0016(8) -0.0018(8)
C7 0.0178(10) 0.0117(10) 0.0187(10) -0.0011(8) -0.0026(8) -0.0043(8)
C8 0.0167(10) 0.0113(10) 0.0215(11) -0.0034(8) -0.0012(8) -0.0053(8)
C9 0.0119(9) 0.0181(10) 0.0210(11) -0.0058(8) -0.0007(8) -0.0074(8)
C10 0.0105(9) 0.0166(10) 0.0212(11) -0.0067(8) 0.0005(8) -0.0042(8)
C11 0.0194(10) 0.0174(10) 0.0137(10) -0.0016(8) 0.0039(8) -0.0081(8)
C12 0.0171(10) 0.0201(11) 0.0122(10) -0.0062(8) 0.0048(8) -0.0073(8)
C13 0.0162(10) 0.0171(10) 0.0146(10) -0.0049(8) -0.0031(8) 0.0009(8)
C14 0.0118(9) 0.0140(10) 0.0149(10) -0.0036(8) 0.0015(7) -0.0036(8)
C15 0.0108(9) 0.0151(10) 0.0180(10) -0.0019(8) 0.0022(8) -0.0035(8)
C16 0.0149(10) 0.0141(10) 0.0110(9) -0.0054(8) 0.0003(7) -0.0041(8)
C17 0.0151(10) 0.0133(10) 0.0118(9) -0.0046(8) 0.0010(7) -0.0020(8)
C18 0.0136(10) 0.0144(10) 0.0150(10) -0.0045(8) 0.0001(8) -0.0023(8)
C19 0.0176(10) 0.0158(10) 0.0163(10) -0.0061(8) 0.0036(8) -0.0054(8)
C20 0.0185(10) 0.0141(10) 0.0163(10) -0.0023(8) 0.0013(8) -0.0030(8)
C21 0.0166(10) 0.0168(10) 0.0162(10) -0.0050(8) -0.0007(8) -0.0013(8)
C22 0.0144(10) 0.0173(10) 0.0166(10) -0.0053(8) 0.0009(8) -0.0037(8)
C23 0.0203(11) 0.0155(10) 0.0204(11) -0.0037(8) 0.0034(9) -0.0069(9)
C24 0.0189(11) 0.0216(12) 0.0240(12) -0.0022(9) -0.0019(9) -0.0043(9)
C25 0.0249(11) 0.0195(11) 0.0173(10) -0.0065(9) 0.0060(9) -0.0114(9)
C26 0.0165(10) 0.0160(10) 0.0196(11) -0.0045(8) 0.0028(8) -0.0055(8)
C27 0.0175(10) 0.0197(11) 0.0170(10) -0.0065(8) 0.0035(8) -0.0101(9)
C28 0.0228(11) 0.0150(10) 0.0221(11) -0.0070(9) 0.0078(9) -0.0085(9)
C29 0.0172(10) 0.0168(11) 0.0219(11) 0.0006(9) 0.0033(9) -0.0059(9)
C30 0.0229(11) 0.0243(12) 0.0175(11) -0.0012(9) -0.0008(9) -0.0141(9)
C31 0.0229(12) 0.0301(13) 0.0235(12) -0.0127(10) 0.0036(9) -0.0127(10)
C32 0.0209(12) 0.0264(13) 0.0339(14) 0.0029(11) 0.0018(10) -0.0044(10)
N1 0.0120(8) 0.0121(8) 0.0154(8) -0.0053(7) 0.0005(6) -0.0024(7)
N2 0.0137(8) 0.0139(8) 0.0152(8) -0.0061(7) 0.0020(7) -0.0053(7)
N3 0.0122(8) 0.0115(8) 0.0113(8) -0.0019(6) -0.0002(6) -0.0042(6)
N4 0.0137(8) 0.0118(8) 0.0149(8) -0.0022(7) -0.0016(7) -0.0044(7)
N5 0.0093(8) 0.0122(8) 0.0131(8) -0.0012(7) 0.0005(6) -0.0009(7)
N6 0.0348(12) 0.0292(12) 0.0277(11) -0.0170(10) 0.0040(10) -0.0106(10)
O1 0.0133(7) 0.0137(7) 0.0119(7) -0.0038(6) -0.0030(5) 0.0018(6)
O1T 0.0264(10) 0.0888(17) 0.0619(14) -0.0558(13) 0.0215(10) -0.0295(11)
O2 0.0164(7) 0.0204(8) 0.0143(7) -0.0073(6) -0.0026(6) -0.0003(6)
O2T 0.0938(19) 0.0271(11) 0.0371(12) -0.0115(9) 0.0059(12) -0.0031(11)
O3 0.0105(7) 0.0127(7) 0.0162(7) -0.0014(6) 0.0024(5) -0.0018(5)
O3T 0.0416(11) 0.0654(14) 0.0326(10) -0.0320(10) 0.0025(9) -0.0191(10)
F1 0.0164(7) 0.0271(8) 0.0740(12) 0.0097(8) 0.0050(7) -0.0054(6)
F1T 0.0424(11) 0.130(2) 0.1178(19) -0.1019(17) 0.0460(12) -0.0571(13)
F2 0.0546(11) 0.0566(11) 0.0651(12) -0.0446(10) 0.0370(9) -0.0441(9)
F2T 0.1155(19) 0.0531(12) 0.0265(9) 0.0022(9) 0.0012(11) 0.0409(12)
F3 0.0370(9) 0.0642(11) 0.0207(7) -0.0021(7) 0.0078(6) -0.0290(8)
F3T 0.0356(8) 0.0379(9) 0.0297(8) -0.0209(7) -0.0010(6) -0.0075(7)
F4 0.0254(8) 0.0209(7) 0.0596(11) -0.0108(7) -0.0110(7) 0.0053(6)
F5 0.0334(9) 0.0548(10) 0.0238(8) -0.0051(7) -0.0122(6) -0.0079(8)
F6 0.0157(7) 0.0341(8) 0.0444(9) 0.0071(7) -0.0058(6) -0.0059(6)
F7 0.0696(13) 0.0777(13) 0.0191(8) 0.0023(8) -0.0076(8) -0.0497(11)
F8 0.0182(7) 0.0735(12) 0.0427(9) -0.0294(9) -0.0038(6) -0.0077(8)
F9 0.0528(11) 0.0503(11) 0.0643(12) -0.0415(10) -0.0137(9) -0.0092(9)
F10 0.0327(9) 0.0190(8) 0.0742(13) 0.0065(8) 0.0085(8) 0.0010(7)
F11 0.0235(8) 0.0384(9) 0.0512(10) 0.0081(8) 0.0149(7) 0.0033(7)
F12 0.0318(9) 0.0640(12) 0.0527(11) -0.0074(9) -0.0184(8) 0.0017(9)
S1T 0.0217(3) 0.0314(3) 0.0219(3) -0.0153(2) 0.0018(2) -0.0062(2)
Ni1 0.00881(12) 0.00913(12) 0.00936(12) -0.00240(9) 0.00014(9) -0.00221(9)

loop_
_atom_type_symbol
_atom_type_description
_atom_type_scat_dispersion_real
_atom_type_scat_dispersion_imag
_atom_type_scat_source
C C 0.0033 0.0016 'International Tables Vol C Tables 4.2.6.8 and 6.1.1.4'
H H 0.0000 0.0000 'International Tables Vol C Tables 4.2.6.8 and 6.1.1.4'
N N 0.0061 0.0033 'International Tables Vol C Tables 4.2.6.8 and 6.1.1.4'
O O 0.0106 0.0060 'International Tables Vol C Tables 4.2.6.8 and 6.1.1.4'
F F 0.0171 0.0103 'International Tables Vol C Tables 4.2.6.8 and 6.1.1.4'
S S 0.1246 0.1234 'International Tables Vol C Tables 4.2.6.8 and 6.1.1.4'
Ni Ni 0.3393 1.1124 'International Tables Vol C Tables 4.2.6.8 and 6.1.1.4'

loop_
_geom_angle_atom_site_label_1
_geom_angle_atom_site_label_2
_geom_angle_atom_site_label_3
_geom_angle
H1A C1 H1B 107.5
C2 C1 H1A 108.4
C2 C1 H1B 108.4
N1 C1 H1A 108.4
N1 C1 H1B 108.4
N1 C1 C2 115.46(17)
F1T C1T F3T 104.7(2)
F1T C1T S1T 111.94(18)
F2T C1T F1T 108.7(2)
F2T C1T F3T 106.7(2)
F2T C1T S1T 111.89(17)
F3T C1T S1T 112.43(16)
C1 C2 H2A 108.2
C1 C2 H2B 108.2
C1 C2 C3 116.54(17)
H2A C2 H2B 107.3
C3 C2 H2A 108.2
C3 C2 H2B 108.2
C2 C3 H3A 108.3
C2 C3 H3B 108.3
H3A C3 H3B 107.4
N2 C3 C2 115.98(16)
N2 C3 H3A 108.3
N2 C3 H3B 108.3
H4A C4 H4B 107.9
C5 C4 H4A 109.1
C5 C4 H4B 109.1
N2 C4 H4A 109.1
N2 C4 H4B 109.1
N2 C4 C5 112.38(16)
C4 C5 H5A 109.5
C4 C5 H5B 109.5
H5A C5 H5B 108.1
N3 C5 C4 110.79(16)
N3 C5 H5A 109.5
N3 C5 H5B 109.5
H6A C6 H6B 107.5
C7 C6 H6A 108.4
C7 C6 H6B 108.4
N3 C6 H6A 108.4
N3 C6 H6B 108.4
N3 C6 C7 115.39(17)
C6 C7 H7A 108.2
C6 C7 H7B 108.2
C6 C7 C8 116.53(17)
H7A C7 H7B 107.3
C8 C7 H7A 108.2
C8 C7 H7B 108.2
C7 C8 H8A 108.4
C7 C8 H8B 108.4
H8A C8 H8B 107.5
N4 C8 C7 115.46(17)
N4 C8 H8A 108.4
N4 C8 H8B 108.4
H9A C9 H9B 108.0
C10 C9 H9A 109.3
C10 C9 H9B 109.3
N4 C9 H9A 109.3
N4 C9 H9B 109.3
N4 C9 C10 111.42(16)
C9 C10 H10A 109.6
C9 C10 H10B 109.6
H10A C10 H10B 108.1
N1 C10 C9 110.37(16)
N1 C10 H10A 109.6
N1 C10 H10B 109.6
H11A C11 H11B 107.6
C12 C11 H11A 108.7
C12 C11 H11B 108.7
N4 C11 H11A 108.7
N4 C11 H11B 108.7
N4 C11 C12 114.41(16)
C11 C12 H12A 108.7
C11 C12 H12B 108.7
H12A C12 H12B 107.6
N2 C12 C11 114.19(16)
N2 C12 H12A 108.7
N2 C12 H12B 108.7
H13A C13 H13B 107.6
C14 C13 H13A 108.7
C14 C13 H13B 108.7
N1 C13 H13A 108.7
N1 C13 H13B 108.7
N1 C13 C14 114.02(16)
O1 C14 C13 117.66(17)
O2 C14 C13 117.33(17)
O2 C14 O1 124.95(18)
H15A C15 H15B 107.9
C16 C15 H15A 109.1
C16 C15 H15B 109.1
N3 C15 H15A 109.1
N3 C15 H15B 109.1
N3 C15 C16 112.36(16)
N5 C16 C15 114.89(17)
O3 C16 C15 120.95(18)
O3 C16 N5 124.12(19)
C18 C17 N5 116.44(18)
C22 C17 C18 119.79(19)
C22 C17 N5 123.71(19)
C17 C18 H18 120.0
C19 C18 C17 119.92(19)
C19 C18 H18 120.0
C18 C19 C20 121.1(2)
C18 C19 C23 120.08(19)
C20 C19 C23 118.82(19)
C19 C20 H20 120.8
C21 C20 C19 118.3(2)
C21 C20 H20 120.8
C20 C21 C22 121.8(2)
C20 C21 C24 118.34(19)
C22 C21 C24 119.8(2)
C17 C22 H22 120.5
C21 C22 C17 119.0(2)
C21 C22 H22 120.5
F1 C23 C19 112.85(18)
F1 C23 F2 106.6(2)
F1 C23 F3 106.34(19)
F2 C23 C19 112.50(18)
F3 C23 C19 112.07(18)
F3 C23 F2 105.98(19)
F4 C24 C21 111.99(19)
F5 C24 C21 111.77(19)
F5 C24 F4 106.33(19)
F5 C24 F6 106.57(19)
F6 C24 C21 112.88(18)
F6 C24 F4 106.87(19)
C30 C25 C26 118.2(2)
N6 C25 C26 120.4(2)
N6 C25 C30 121.5(2)
C25 C26 H26 119.9
C27 C26 C25 120.2(2)
C27 C26 H26 119.9
C26 C27 C28 121.6(2)
C26 C27 C31 118.9(2)
C28 C27 C31 119.4(2)
C27 C28 H28 120.9
C27 C28 C29 118.1(2)
C29 C28 H28 120.9
C28 C29 C32 118.0(2)
C30 C29 C28 121.4(2)
C30 C29 C32 120.5(2)
C25 C30 H30 119.8
C29 C30 C25 120.4(2)
C29 C30 H30 119.8
F7 C31 C27 111.90(19)
F7 C31 F9 105.8(2)
F8 C31 C27 113.08(19)
F8 C31 F7 107.6(2)
F8 C31 F9 106.09(19)
F9 C31 C27 112.0(2)
F10 C32 C29 112.4(2)
F10 C32 F11 106.4(2)
F10 C32 F12 106.1(2)
F11 C32 C29 111.7(2)
F11 C32 F12 106.7(2)
F12 C32 C29 113.0(2)
C1 N1 Ni1 112.78(12)
C10 N1 C1 111.58(15)
C10 N1 Ni1 105.75(12)
C13 N1 C1 109.94(16)
C13 N1 C10 110.77(16)
C13 N1 Ni1 105.81(12)
C3 N2 C12 110.12(16)
C3 N2 Ni1 113.55(12)
C4 N2 C3 108.14(15)
C4 N2 C12 112.66(16)
C4 N2 Ni1 104.31(12)
C12 N2 Ni1 108.01(12)
C5 N3 C6 112.12(15)
C5 N3 Ni1 105.75(12)
C6 N3 Ni1 112.08(12)
C15 N3 C5 111.45(15)
C15 N3 C6 108.53(15)
C15 N3 Ni1 106.80(12)
C8 N4 C9 108.05(15)
C8 N4 Ni1 113.11(13)
C9 N4 Ni1 104.15(12)
C11 N4 C8 111.03(16)
C11 N4 C9 112.10(16)
C11 N4 Ni1 108.26(12)
C16 N5 C17 127.11(18)
C16 N5 H5 118(2)
C17 N5 H5 114(2)
C25 N6 H6C 118(2)
C25 N6 H6D 114.5(19)
H6C N6 H6D 117(3)
C14 O1 Ni1 114.59(12)
C16 O3 Ni1 112.79(13)
O1T S1T C1T 102.00(12)
O1T S1T O2T 115.51(16)
O2T S1T C1T 102.69(12)
O3T S1T C1T 104.30(11)
O3T S1T O1T 115.58(13)
O3T S1T O2T 114.20(14)
N1 Ni1 N3 176.70(7)
N2 Ni1 N1 94.86(7)
N2 Ni1 N3 87.35(7)
N2 Ni1 O3 90.63(6)
N4 Ni1 N1 87.25(7)
N4 Ni1 N2 87.46(7)
N4 Ni1 N3 95.30(6)
N4 Ni1 O3 177.16(6)
O1 Ni1 N1 84.28(6)
O1 Ni1 N2 179.14(7)
O1 Ni1 N3 93.51(6)
O1 Ni1 N4 92.49(6)
O1 Ni1 O3 89.46(6)
O3 Ni1 N1 95.02(6)
O3 Ni1 N3 82.50(6)

loop_
_geom_bond_atom_site_label_1
_geom_bond_atom_site_label_2
_geom_bond_distance
C1 H1A 0.9900
C1 H1B 0.9900
C1 C2 1.524(3)
C1 N1 1.495(3)
C1T F1T 1.320(3)
C1T F2T 1.304(3)
C1T F3T 1.323(3)
C1T S1T 1.821(2)
C2 H2A 0.9900
C2 H2B 0.9900
C2 C3 1.529(3)
C3 H3A 0.9900
C3 H3B 0.9900
C3 N2 1.494(3)
C4 H4A 0.9900
C4 H4B 0.9900
C4 C5 1.521(3)
C4 N2 1.491(3)
C5 H5A 0.9900
C5 H5B 0.9900
C5 N3 1.491(3)
C6 H6A 0.9900
C6 H6B 0.9900
C6 C7 1.525(3)
C6 N3 1.498(2)
C7 H7A 0.9900
C7 H7B 0.9900
C7 C8 1.532(3)
C8 H8A 0.9900
C8 H8B 0.9900
C8 N4 1.491(3)
C9 H9A 0.9900
C9 H9B 0.9900
C9 C10 1.517(3)
C9 N4 1.496(3)
C10 H10A 0.9900
C10 H10B 0.9900
C10 N1 1.492(3)
C11 H11A 0.9900
C11 H11B 0.9900
C11 C12 1.533(3)
C11 N4 1.487(3)
C12 H12A 0.9900
C12 H12B 0.9900
C12 N2 1.494(3)
C13 H13A 0.9900
C13 H13B 0.9900
C13 C14 1.531(3)
C13 N1 1.483(3)
C14 O1 1.272(2)
C14 O2 1.243(2)
C15 H15A 0.9900
C15 H15B 0.9900
C15 C16 1.518(3)
C15 N3 1.486(3)
C16 N5 1.328(3)
C16 O3 1.245(2)
C17 C18 1.395(3)
C17 C22 1.395(3)
C17 N5 1.413(3)
C18 H18 0.9500
C18 C19 1.386(3)
C19 C20 1.388(3)
C19 C23 1.500(3)
C20 H20 0.9500
C20 C21 1.387(3)
C21 C22 1.391(3)
C21 C24 1.501(3)
C22 H22 0.9500
C23 F1 1.327(3)
C23 F2 1.329(3)
C23 F3 1.327(3)
C24 F4 1.341(3)
C24 F5 1.332(3)
C24 F6 1.340(3)
C25 C26 1.407(3)
C25 C30 1.403(3)
C25 N6 1.369(3)
C26 H26 0.9500
C26 C27 1.384(3)
C27 C28 1.385(3)
C27 C31 1.500(3)
C28 H28 0.9500
C28 C29 1.391(3)
C29 C30 1.382(3)
C29 C32 1.500(3)
C30 H30 0.9500
C31 F7 1.325(3)
C31 F8 1.320(3)
C31 F9 1.335(3)
C32 F10 1.330(3)
C32 F11 1.334(3)
C32 F12 1.339(3)
N1 Ni1 2.0841(17)
N2 Ni1 2.0709(17)
N3 Ni1 2.0970(16)
N4 Ni1 2.0696(17)
N5 H5 0.80(3)
N6 H6C 0.86(3)
N6 H6D 0.85(3)
O1 Ni1 2.0260(14)
O1T S1T 1.429(2)
O2T S1T 1.433(2)
O3 Ni1 2.0751(14)
O3T S1T 1.4284(18)

loop_
_geom_torsion_atom_site_label_1
_geom_torsion_atom_site_label_2
_geom_torsion_atom_site_label_3
_geom_torsion_atom_site_label_4
_geom_torsion
C1 C2 C3 N2 62.5(2)
C2 C1 N1 C10 -60.9(2)
C2 C1 N1 C13 175.74(17)
C2 C1 N1 Ni1 57.9(2)
C2 C3 N2 C4 -171.23(17)
C2 C3 N2 C12 65.3(2)
C2 C3 N2 Ni1 -56.0(2)
C4 C5 N3 C6 155.35(16)
C4 C5 N3 C15 -82.8(2)
C4 C5 N3 Ni1 32.93(18)
C5 C4 N2 C3 160.66(17)
C5 C4 N2 C12 -77.4(2)
C5 C4 N2 Ni1 39.50(19)
C6 C7 C8 N4 64.2(2)
C7 C6 N3 C5 -61.3(2)
C7 C6 N3 C15 175.19(16)
C7 C6 N3 Ni1 57.49(19)
C7 C8 N4 C9 -171.78(17)
C7 C8 N4 C11 64.9(2)
C7 C8 N4 Ni1 -57.0(2)
C9 C10 N1 C1 157.61(17)
C9 C10 N1 C13 -79.5(2)
C9 C10 N1 Ni1 34.64(18)
C10 C9 N4 C8 161.19(17)
C10 C9 N4 C11 -76.1(2)
C10 C9 N4 Ni1 40.66(19)
C11 C12 N2 C3 -148.13(17)
C11 C12 N2 C4 91.1(2)
C11 C12 N2 Ni1 -23.6(2)
C12 C11 N4 C8 -148.01(17)
C12 C11 N4 C9 91.0(2)
C12 C11 N4 Ni1 -23.3(2)
C13 C14 O1 Ni1 -2.9(2)
C14 C13 N1 C1 -142.37(18)
C14 C13 N1 C10 93.8(2)
C14 C13 N1 Ni1 -20.3(2)
C15 C16 N5 C17 -171.49(18)
C15 C16 O3 Ni1 5.9(2)
C16 C15 N3 C5 94.29(19)
C16 C15 N3 C6 -141.77(17)
C16 C15 N3 Ni1 -20.75(19)
C17 C18 C19 C20 -0.4(3)
C17 C18 C19 C23 -179.72(19)
C18 C17 C22 C21 0.8(3)
C18 C17 N5 C16 -172.80(19)
C18 C19 C20 C21 1.1(3)
C18 C19 C23 F1 -16.2(3)
C18 C19 C23 F2 104.5(2)
C18 C19 C23 F3 -136.2(2)
C19 C20 C21 C22 -0.8(3)
C19 C20 C21 C24 177.2(2)
C20 C19 C23 F1 164.5(2)
C20 C19 C23 F2 -74.8(3)
C20 C19 C23 F3 44.5(3)
C20 C21 C22 C17 -0.1(3)
C20 C21 C24 F4 56.4(3)
C20 C21 C24 F5 -62.8(3)
C20 C21 C24 F6 177.1(2)
C22 C17 C18 C19 -0.5(3)
C22 C17 N5 C16 10.0(3)
C22 C21 C24 F4 -125.5(2)
C22 C21 C24 F5 115.3(2)
C22 C21 C24 F6 -4.9(3)
C23 C19 C20 C21 -179.61(19)
C24 C21 C22 C17 -178.05(19)
C25 C26 C27 C28 0.2(3)
C25 C26 C27 C31 177.01(19)
C26 C25 C30 C29 0.7(3)
C26 C27 C28 C29 0.5(3)
C26 C27 C31 F7 -82.4(3)
C26 C27 C31 F8 39.3(3)
C26 C27 C31 F9 159.1(2)
C27 C28 C29 C30 -0.6(3)
C27 C28 C29 C32 178.0(2)
C28 C27 C31 F7 94.5(3)
C28 C27 C31 F8 -143.8(2)
C28 C27 C31 F9 -24.0(3)
C28 C29 C30 C25 -0.1(3)
C28 C29 C32 F10 55.5(3)
C28 C29 C32 F11 -64.0(3)
C28 C29 C32 F12 175.6(2)
C30 C25 C26 C27 -0.8(3)
C30 C29 C32 F10 -125.9(2)
C30 C29 C32 F11 114.6(3)
C30 C29 C32 F12 -5.8(3)
C31 C27 C28 C29 -176.3(2)
C32 C29 C30 C25 -178.6(2)
N1 C1 C2 C3 -63.7(2)
N1 C13 C14 O1 16.7(3)
N1 C13 C14 O2 -165.94(18)
N2 C4 C5 N3 -51.1(2)
N3 C6 C7 C8 -64.8(2)
N3 C15 C16 N5 -171.12(16)
N3 C15 C16 O3 10.9(3)
N4 C9 C10 N1 -52.9(2)
N4 C11 C12 N2 32.5(2)
N5 C16 O3 Ni1 -171.87(15)
N5 C17 C18 C19 -177.82(18)
N5 C17 C22 C21 177.84(19)
N6 C25 C26 C27 177.4(2)
N6 C25 C30 C29 -177.5(2)
O2 C14 O1 Ni1 -179.98(16)
O3 C16 N5 C17 6.4(3)
F1T C1T S1T O1T -170.3(2)
F1T C1T S1T O2T -50.3(2)
F1T C1T S1T O3T 69.1(2)
F2T C1T S1T O1T 67.4(2)
F2T C1T S1T O2T -172.7(2)
F2T C1T S1T O3T -53.3(2)
F3T C1T S1T O1T -52.7(2)
F3T C1T S1T O2T 67.2(2)
F3T C1T S1T O3T -173.37(18)
